data_7227043
loop_
_publ_author_name
'Sutton, Ashley L.'
'Abrahams, Brendan F.'
'D'Alessandro, Deanna M.'
'Hudson, Timothy A.'
'Robson, Richard'
'Usov, Pavel M.'

_publ_section_title
;
 Structural and optical investigations of charge transfer complexes
 involving the radical anions of TCNQ and F4TCNQ
;
_journal_issue 46
_journal_name_full CrystEngComm
_journal_page_first 8906
_journal_paper_doi 10.1039/C6CE02015A
_journal_volume 18
_journal_year 2016
_chemical_formula_sum 'C22 H14 N5'
_chemical_formula_weight 348.38
_space_group_crystal_system triclinic
_space_group_IT_number 2
_space_group_name_Hall '-P 1'
_space_group_name_H-M_alt 'P -1'
_symmetry_space_group_name_Hall '-P 1'
_symmetry_space_group_name_H-M 'P -1'
_atom_sites_solution_hydrogens geom
_audit_creation_method SHELXL-2014/7
_audit_update_record
;
2016-10-24 deposited with the CCDC.
2016-10-31 downloaded from the CCDC.
;
_cell_angle_alpha 87.752(6)
_cell_angle_beta 89.740(7)
_cell_angle_gamma 80.065(7)
_cell_formula_units_Z 2
_cell_length_a 7.5189(7)
_cell_length_b 8.8078(7)
_cell_length_c 13.1350(10)
_cell_measurement_reflns_used 2368
_cell_measurement_temperature 130(2)
_cell_measurement_theta_max 73.5031
_cell_measurement_theta_min 3.3645
_cell_volume 856.16(12)
_computing_cell_refinement
;
CrysAlisPro, Agilent Technologies,
Version 1.171.36.20 (release 27-06-2012 CrysAlis171 .NET)
(compiled Jul 11 2012,15:38:31)
;
_computing_data_collection
;
CrysAlisPro, Agilent Technologies,
Version 1.171.36.20 (release 27-06-2012 CrysAlis171 .NET)
(compiled Jul 11 2012,15:38:31)
;
_computing_data_reduction
;
CrysAlisPro, Agilent Technologies,
Version 1.171.36.20 (release 27-06-2012 CrysAlis171 .NET)
(compiled Jul 11 2012,15:38:31)
;
_computing_structure_refinement 'SHELXL-2014/7 (Sheldrick, 2014)'
_computing_structure_solution 'SHELXS-97 (Sheldrick, 1997)'
_diffrn_ambient_temperature 130.01(10)
_diffrn_detector_area_resol_mean 10.2273
_diffrn_measured_fraction_theta_full 0.996
_diffrn_measured_fraction_theta_max 0.991
_diffrn_measurement_device_type 'SuperNova, Dual, Cu at zero, Atlas'
_diffrn_measurement_method '\w scans'
_diffrn_radiation_monochromator mirror
_diffrn_radiation_source 'SuperNova (Cu) X-ray Source'
_diffrn_radiation_type 'Cu K\a'
_diffrn_radiation_wavelength 1.5418
_diffrn_reflns_av_R_equivalents 0.0300
_diffrn_reflns_av_unetI/netI 0.0396
_diffrn_reflns_Laue_measured_fraction_full 0.996
_diffrn_reflns_Laue_measured_fraction_max 0.991
_diffrn_reflns_limit_h_max 5
_diffrn_reflns_limit_h_min -9
_diffrn_reflns_limit_k_max 9
_diffrn_reflns_limit_k_min -10
_diffrn_reflns_limit_l_max 15
_diffrn_reflns_limit_l_min -15
_diffrn_reflns_number 5644
_diffrn_reflns_point_group_measured_fraction_full 0.996
_diffrn_reflns_point_group_measured_fraction_max 0.991
_diffrn_reflns_theta_full 67.684
_diffrn_reflns_theta_max 69.990
_diffrn_reflns_theta_min 3.367
_exptl_absorpt_coefficient_mu 0.667
_exptl_absorpt_correction_T_max 0.985
_exptl_absorpt_correction_T_min 0.871
_exptl_absorpt_correction_type gaussian
_exptl_absorpt_process_details
;
CrysAlisPro, Agilent Technologies,
Version 1.171.36.20 (release 27-06-2012 CrysAlis171 .NET)
(compiled Jul 11 2012,15:38:31)
Numerical absorption correction based on gaussian integration over
            a multifaceted crystal model
;
_exptl_crystal_colour Purple
_exptl_crystal_density_diffrn 1.351
_exptl_crystal_description Plate
_exptl_crystal_F_000 362
_exptl_crystal_size_max 0.3244
_exptl_crystal_size_mid 0.1772
_exptl_crystal_size_min 0.0219
_refine_diff_density_max 1.026
_refine_diff_density_min -0.352
_refine_diff_density_rms 0.058
_refine_ls_extinction_method none
_refine_ls_goodness_of_fit_ref 1.031
_refine_ls_hydrogen_treatment constr
_refine_ls_matrix_type full
_refine_ls_number_parameters 245
_refine_ls_number_reflns 3211
_refine_ls_number_restraints 0
_refine_ls_restrained_S_all 1.031
_refine_ls_R_factor_all 0.0722
_refine_ls_R_factor_gt 0.0619
_refine_ls_shift/su_max 0.001
_refine_ls_shift/su_mean 0.000
_refine_ls_structure_factor_coef Fsqd
_refine_ls_weighting_details 'w=1/[\s^2^(Fo^2^)+(0.0972P)^2^+0.6175P] where P=(Fo^2^+2Fc^2^)/3'
_refine_ls_weighting_scheme calc
_refine_ls_wR_factor_gt 0.1713
_refine_ls_wR_factor_ref 0.1793
_reflns_Friedel_coverage 0.000
_reflns_number_gt 2688
_reflns_number_total 3211
_reflns_threshold_expression 'I > 2\s(I)'
_cod_data_source_file c6ce02015a2.cif
_cod_data_source_block 2TCNQ
_cod_depositor_comments 'Adding full bibliography for 7227043--7227054.cif.'
_cod_database_code 7227043
_shelx_shelxl_version_number 2014/7
_shelx_space_group_comment
;
The symmetry employed for this shelxl refinement is uniquely defined
by the following loop, which should always be used as a source of
symmetry information in preference to the above space-group names.
They are only intended as comments.
;

loop_
_space_group_symop_operation_xyz
'x, y, z'
'-x, -y, -z'

loop_
_atom_site_label
_atom_site_type_symbol
_atom_site_fract_x
_atom_site_fract_y
_atom_site_fract_z
_atom_site_U_iso_or_equiv
_atom_site_adp_type
_atom_site_occupancy
_atom_site_site_symmetry_order
_atom_site_calc_flag
_atom_site_refinement_flags_posn
_atom_site_refinement_flags_adp
C22 C 0.2265(3) 0.7090(3) 0.86619(19) 0.0384(6) Uani 1 1 d . .
H22A H 0.1989 0.7908 0.8130 0.058 Uiso 1 1 calc R U
H22B H 0.3573 0.6857 0.8775 0.058 Uiso 1 1 calc R U
H22C H 0.1659 0.7434 0.9295 0.058 Uiso 1 1 calc R U
C1 C 0.1413(3) 0.0111(2) 0.36603(15) 0.0243(4) Uani 1 1 d . .
C2 C 0.1859(3) -0.2020(2) 0.48871(14) 0.0247(4) Uani 1 1 d . .
C3 C 0.2140(3) -0.0494(2) 0.46152(15) 0.0227(4) Uani 1 1 d . .
C4 C 0.2978(2) 0.0385(2) 0.52839(14) 0.0210(4) Uani 1 1 d . .
C5 C 0.3168(3) 0.1940(2) 0.50164(14) 0.0219(4) Uani 1 1 d . .
H5 H 0.2726 0.2387 0.4377 0.026 Uiso 1 1 calc R U
C6 C 0.3668(3) -0.0239(2) 0.62443(14) 0.0227(4) Uani 1 1 d . .
H6 H 0.3568 -0.1270 0.6441 0.027 Uiso 1 1 calc R U
C7 C 0.3974(3) 0.2792(2) 0.56633(15) 0.0231(4) Uani 1 1 d . .
H7 H 0.4079 0.3822 0.5466 0.028 Uiso 1 1 calc R U
C8 C 0.4471(3) 0.0614(2) 0.68885(14) 0.0225(4) Uani 1 1 d . .
H8 H 0.4916 0.0166 0.7527 0.027 Uiso 1 1 calc R U
C9 C 0.4658(3) 0.2170(2) 0.66252(14) 0.0222(4) Uani 1 1 d . .
C10 C 0.5427(3) 0.3071(2) 0.73170(15) 0.0239(4) Uani 1 1 d . .
C11 C 0.5529(3) 0.4652(2) 0.71120(15) 0.0258(4) Uani 1 1 d . .
C12 C 0.6101(3) 0.2466(2) 0.82801(15) 0.0266(5) Uani 1 1 d . .
N1 N 0.1591(3) -0.3246(2) 0.50959(14) 0.0311(4) Uani 1 1 d . .
N2 N 0.0801(3) 0.0579(2) 0.28789(13) 0.0317(4) Uani 1 1 d . .
N3 N 0.5604(3) 0.5947(2) 0.69980(14) 0.0353(5) Uani 1 1 d . .
N4 N 0.6650(3) 0.1997(2) 0.90737(14) 0.0371(5) Uani 1 1 d . .
C13 C 0.1380(3) 0.1755(3) 0.9302(2) 0.0459(7) Uani 1 1 d . .
H13 H 0.1019 0.0846 0.9071 0.055 Uiso 1 1 calc R U
C14 C 0.2068(4) 0.1774(3) 1.0273(2) 0.0479(7) Uani 1 1 d . .
H14 H 0.2182 0.0881 1.0714 0.058 Uiso 1 1 calc R U
C15 C 0.2594(3) 0.3122(3) 1.0603(2) 0.0435(6) Uani 1 1 d . .
H15 H 0.3050 0.3136 1.1275 0.052 Uiso 1 1 calc R U
C16 C 0.2471(3) 0.4419(3) 0.99846(19) 0.0376(5) Uani 1 1 d . .
H16 H 0.2847 0.5318 1.0223 0.045 Uiso 1 1 calc R U
C17 C 0.1795(3) 0.4408(3) 0.90100(18) 0.0335(5) Uani 1 1 d . .
C18 C 0.1213(3) 0.3100(3) 0.86455(18) 0.0363(5) Uani 1 1 d . .
C19 C 0.0474(3) 0.3114(3) 0.7657(2) 0.0413(6) Uani 1 1 d . .
H19 H 0.0075 0.2222 0.7422 0.050 Uiso 1 1 calc R U
C20 C 0.0338(3) 0.4409(3) 0.70419(19) 0.0406(6) Uani 1 1 d . .
H20 H -0.0160 0.4442 0.6376 0.049 Uiso 1 1 calc R U
C21 C 0.0961(3) 0.5709(3) 0.74226(16) 0.0323(5) Uani 1 1 d . .
H21 H 0.0889 0.6614 0.6996 0.039 Uiso 1 1 calc R U
N5 N 0.1633(3) 0.5708(2) 0.83421(14) 0.0333(5) Uani 1 1 d . .

loop_
_atom_site_aniso_label
_atom_site_aniso_U_11
_atom_site_aniso_U_22
_atom_site_aniso_U_33
_atom_site_aniso_U_23
_atom_site_aniso_U_13
_atom_site_aniso_U_12
C22 0.0431(13) 0.0366(13) 0.0353(12) -0.0012(10) -0.0006(10) -0.0064(10)
C1 0.0259(10) 0.0234(10) 0.0252(10) -0.0064(8) -0.0006(8) -0.0073(8)
C2 0.0257(10) 0.0293(11) 0.0201(9) -0.0053(8) -0.0016(7) -0.0069(8)
C3 0.0244(10) 0.0232(10) 0.0211(9) -0.0032(7) -0.0005(7) -0.0055(8)
C4 0.0195(9) 0.0223(10) 0.0213(9) -0.0038(7) 0.0014(7) -0.0033(7)
C5 0.0240(9) 0.0214(10) 0.0196(9) -0.0007(7) -0.0002(7) -0.0023(7)
C6 0.0252(9) 0.0224(9) 0.0207(9) -0.0007(7) 0.0020(7) -0.0047(7)
C7 0.0261(10) 0.0193(9) 0.0238(10) -0.0018(7) 0.0012(8) -0.0040(7)
C8 0.0257(10) 0.0227(10) 0.0193(9) -0.0005(7) 0.0007(7) -0.0051(7)
C9 0.0226(9) 0.0225(10) 0.0214(9) -0.0041(7) 0.0026(7) -0.0031(7)
C10 0.0284(10) 0.0212(10) 0.0230(10) -0.0041(7) -0.0006(8) -0.0060(8)
C11 0.0296(10) 0.0276(11) 0.0211(9) -0.0045(8) -0.0015(8) -0.0061(8)
C12 0.0331(11) 0.0244(10) 0.0237(10) -0.0067(8) -0.0005(8) -0.0077(8)
N1 0.0379(10) 0.0299(10) 0.0282(9) -0.0028(7) -0.0033(7) -0.0132(8)
N2 0.0379(10) 0.0312(10) 0.0259(9) -0.0017(7) -0.0069(8) -0.0057(8)
N3 0.0489(12) 0.0277(10) 0.0308(10) -0.0016(7) -0.0028(8) -0.0105(8)
N4 0.0519(12) 0.0329(10) 0.0274(10) -0.0035(8) -0.0093(9) -0.0096(9)
C13 0.0397(13) 0.0347(13) 0.0663(18) -0.0139(12) 0.0111(12) -0.0122(10)
C14 0.0455(14) 0.0392(14) 0.0546(16) 0.0171(12) 0.0100(12) 0.0007(11)
C15 0.0352(13) 0.0582(16) 0.0347(13) -0.0005(11) -0.0022(10) -0.0021(11)
C16 0.0327(12) 0.0387(13) 0.0415(13) -0.0062(10) 0.0019(10) -0.0052(10)
C17 0.0277(11) 0.0320(12) 0.0395(12) -0.0001(9) 0.0081(9) -0.0016(9)
C18 0.0290(11) 0.0462(14) 0.0326(12) -0.0069(10) 0.0048(9) -0.0023(10)
C19 0.0360(12) 0.0425(14) 0.0484(14) -0.0165(11) 0.0042(11) -0.0123(10)
C20 0.0361(12) 0.0548(16) 0.0303(12) -0.0069(11) -0.0015(9) -0.0047(11)
C21 0.0348(11) 0.0350(12) 0.0259(11) -0.0003(9) 0.0017(9) -0.0034(9)
N5 0.0336(10) 0.0366(11) 0.0296(10) -0.0044(8) 0.0004(8) -0.0048(8)

loop_
_atom_type_symbol
_atom_type_description
_atom_type_scat_dispersion_real
_atom_type_scat_dispersion_imag
_atom_type_scat_source
C C 0.0181 0.0091 'International Tables Vol C Tables 4.2.6.8 and 6.1.1.4'
H H 0.0000 0.0000 'International Tables Vol C Tables 4.2.6.8 and 6.1.1.4'
N N 0.0311 0.0180 'International Tables Vol C Tables 4.2.6.8 and 6.1.1.4'

loop_
_geom_angle_atom_site_label_1
_geom_angle_atom_site_label_2
_geom_angle_atom_site_label_3
_geom_angle
N2 C1 C3 178.5(2)
N1 C2 C3 178.3(2)
C4 C3 C1 122.43(18)
C4 C3 C2 122.03(18)
C1 C3 C2 115.41(17)
C3 C4 C6 121.39(18)
C3 C4 C5 121.16(18)
C6 C4 C5 117.45(17)
C7 C5 C4 121.22(18)
C8 C6 C4 121.21(18)
C5 C7 C9 121.32(18)
C6 C8 C9 121.49(18)
C10 C9 C7 121.50(18)
C10 C9 C8 121.13(18)
C7 C9 C8 117.31(17)
C12 C10 C9 121.97(18)
C12 C10 C11 115.13(17)
C9 C10 C11 122.88(18)
N3 C11 C10 176.5(2)
N4 C12 C10 178.8(2)
C14 C13 C18 120.0(2)
C13 C14 C15 119.3(2)
C16 C15 C14 121.8(2)
C15 C16 C17 119.3(2)
C16 C17 C18 121.4(2)
C16 C17 N5 121.8(2)
C18 C17 N5 116.8(2)
C17 C18 C19 121.1(2)
C17 C18 C13 118.1(2)
C19 C18 C13 120.8(2)
C20 C19 C18 119.7(2)
C19 C20 C21 118.1(2)
N5 C21 C20 122.4(2)
C21 N5 C17 121.9(2)
C21 N5 C22 118.5(2)
C17 N5 C22 119.59(19)

loop_
_geom_bond_atom_site_label_1
_geom_bond_atom_site_label_2
_geom_bond_distance
C22 N5 1.459(3)
C1 N2 1.158(3)
C1 C3 1.418(3)
C2 N1 1.154(3)
C2 C3 1.427(3)
C3 C4 1.412(3)
C4 C6 1.420(3)
C4 C5 1.432(3)
C5 C7 1.365(3)
C6 C8 1.362(3)
C7 C9 1.420(3)
C8 C9 1.431(3)
C9 C10 1.418(3)
C10 C12 1.415(3)
C10 C11 1.423(3)
C11 N3 1.155(3)
C12 N4 1.157(3)
C13 C14 1.381(4)
C13 C18 1.425(4)
C14 C15 1.399(4)
C15 C16 1.365(4)
C16 C17 1.380(3)
C17 C18 1.402(3)
C17 N5 1.403(3)
C18 C19 1.414(3)
C19 C20 1.361(4)
C20 C21 1.419(4)
C21 N5 1.311(3)
